data_4101808
loop_
_publ_author_name
'Takeshi Ohmae'
'Tohru Nishinaga'
'Mo Wu'
'Masahiko Iyoda'

_publ_section_title
;
 Cyclic Tetrathiophenes Planarized by Silicon and Sulfur Bridges Bearing
 Antiaromatic Cyclooctatetraene Core: Syntheses, Structures, and
 Properties
;
_journal_name_full 'Journal of the American Chemical Society'
_journal_page_first 1066
_journal_page_last 1074
_journal_paper_doi 10.1021/ja908161r
_journal_volume 132
_journal_year 2010
_chemical_formula_moiety 'C8 H4 O2 S3'
_chemical_formula_sum 'C8 H4 O2 S3'
_chemical_formula_weight 228.29
_chemical_name_common 9
_chemical_name_systematic
; 
 ? 
;
_space_group_IT_number 14
_symmetry_cell_setting monoclinic
_symmetry_space_group_name_Hall '-P 2yn'
_symmetry_space_group_name_H-M 'P 1 21/n 1'
_atom_sites_solution_hydrogens geom
_atom_sites_solution_primary direct
_atom_sites_solution_secondary difmap
_audit_creation_method SHELXL-97
_cell_angle_alpha 90.00
_cell_angle_beta 92.208(3)
_cell_angle_gamma 90.00
_cell_formula_units_Z 4
_cell_length_a 7.5141(13)
_cell_length_b 7.8398(14)
_cell_length_c 15.087(3)
_cell_measurement_reflns_used 1612
_cell_measurement_temperature 298(2)
_cell_measurement_theta_max 23.10
_cell_measurement_theta_min 2.70
_cell_volume 888.1(3)
_computing_cell_refinement 'Bruker SMART'
_computing_data_collection 'Bruker SMART'
_computing_data_reduction 'Bruker SHELXTL'
_computing_molecular_graphics 'Bruker SHELXTL'
_computing_publication_material 'Bruker SHELXTL'
_computing_structure_refinement 'SHELXL-97 (Sheldrick, 1997)'
_computing_structure_solution 'SHELXS-97 (Sheldrick, 1990)'
_diffrn_ambient_temperature 298(2)
_diffrn_detector_area_resol_mean 8.366
_diffrn_measured_fraction_theta_full 0.994
_diffrn_measured_fraction_theta_max 0.994
_diffrn_measurement_device_type 'CCD area detector'
_diffrn_measurement_method 'phi and omega scans'
_diffrn_radiation_monochromator graphite
_diffrn_radiation_source 'fine-focus sealed tube'
_diffrn_radiation_type MoK\a
_diffrn_radiation_wavelength 0.71073
_diffrn_reflns_av_R_equivalents 0.0217
_diffrn_reflns_av_sigmaI/netI 0.0218
_diffrn_reflns_limit_h_max 8
_diffrn_reflns_limit_h_min -8
_diffrn_reflns_limit_k_max 7
_diffrn_reflns_limit_k_min -8
_diffrn_reflns_limit_l_max 16
_diffrn_reflns_limit_l_min -16
_diffrn_reflns_number 3603
_diffrn_reflns_theta_full 23.26
_diffrn_reflns_theta_max 23.26
_diffrn_reflns_theta_min 2.70
_diffrn_standards_decay_% 0
_exptl_absorpt_coefficient_mu 0.791
_exptl_absorpt_correction_type empirical
_exptl_crystal_colour colorless
_exptl_crystal_density_diffrn 1.707
_exptl_crystal_density_method 'not measured'
_exptl_crystal_description block
_exptl_crystal_F_000 464
_exptl_crystal_size_max 0.30
_exptl_crystal_size_mid 0.20
_exptl_crystal_size_min 0.16
_refine_diff_density_max 0.288
_refine_diff_density_min -0.383
_refine_diff_density_rms 0.103
_refine_ls_extinction_method none
_refine_ls_goodness_of_fit_ref 1.162
_refine_ls_hydrogen_treatment constr
_refine_ls_matrix_type full
_refine_ls_number_parameters 118
_refine_ls_number_reflns 1270
_refine_ls_number_restraints 0
_refine_ls_restrained_S_all 1.162
_refine_ls_R_factor_all 0.0497
_refine_ls_R_factor_gt 0.0382
_refine_ls_shift/su_max 0.000
_refine_ls_shift/su_mean 0.000
_refine_ls_structure_factor_coef Fsqd
_refine_ls_weighting_details 'calc w=1/[\s^2^(Fo^2^)+(0.0528P)^2^+1.0059P] where P=(Fo^2^+2Fc^2^)/3'
_refine_ls_weighting_scheme calc
_refine_ls_wR_factor_gt 0.0916
_refine_ls_wR_factor_ref 0.1173
_reflns_number_gt 1056
_reflns_number_total 1270
_reflns_threshold_expression >2sigma(I)
_cod_data_source_file ja908161r_si_007.cif
_cod_data_source_block 9
_cod_database_code 4101808

loop_
_symmetry_equiv_pos_as_xyz
'x, y, z'
'-x+1/2, y+1/2, -z+1/2'
'-x, -y, -z'
'x-1/2, -y-1/2, z-1/2'

loop_
_atom_site_label
_atom_site_type_symbol
_atom_site_fract_x
_atom_site_fract_y
_atom_site_fract_z
_atom_site_U_iso_or_equiv
_atom_site_adp_type
_atom_site_occupancy
_atom_site_symmetry_multiplicity
_atom_site_calc_flag
_atom_site_refinement_flags
_atom_site_disorder_assembly
_atom_site_disorder_group
S1 S 0.23971(14) 0.77102(12) 0.08039(7) 0.0438(3) Uani 1 1 d . . .
S2 S 0.38397(14) 0.26618(12) 0.16156(7) 0.0478(4) Uani 1 1 d . . .
S3 S 0.11775(16) 0.68364(18) -0.19408(7) 0.0624(4) Uani 1 1 d . . .
O1 O 0.0783(4) 0.8238(4) 0.12110(19) 0.0594(8) Uani 1 1 d . . .
O2 O 0.3914(4) 0.8812(3) 0.09251(19) 0.0595(8) Uani 1 1 d . . .
C1 C 0.3269(5) 0.2872(5) 0.0514(3) 0.0441(10) Uani 1 1 d . . .
H1 H 0.3276 0.1979 0.0108 0.053 Uiso 1 1 calc R . .
C2 C 0.2944(5) 0.5568(4) 0.1064(2) 0.0383(9) Uani 1 1 d . . .
C3 C 0.1974(5) 0.7201(5) -0.0320(3) 0.0407(9) Uani 1 1 d . . .
C4 C 0.1835(5) 0.5059(6) -0.1358(3) 0.0516(11) Uani 1 1 d . . .
H2 H 0.1910 0.3972 -0.1600 0.062 Uiso 1 1 calc R . .
C5 C 0.2235(4) 0.5443(5) -0.0494(2) 0.0383(9) Uani 1 1 d . . .
C6 C 0.2804(5) 0.4498(5) 0.0302(2) 0.0396(9) Uani 1 1 d . . .
C7 C 0.3480(5) 0.4768(5) 0.1823(3) 0.0472(10) Uani 1 1 d . . .
H3 H 0.3628 0.5289 0.2375 0.057 Uiso 1 1 calc R . .
C8 C 0.1401(5) 0.8125(6) -0.1036(3) 0.0534(11) Uani 1 1 d . . .
H4 H 0.1165 0.9289 -0.1032 0.064 Uiso 1 1 calc R . .

loop_
_atom_site_aniso_label
_atom_site_aniso_U_11
_atom_site_aniso_U_22
_atom_site_aniso_U_33
_atom_site_aniso_U_23
_atom_site_aniso_U_13
_atom_site_aniso_U_12
S1 0.0578(7) 0.0286(6) 0.0454(6) -0.0006(4) 0.0050(5) 0.0067(4)
S2 0.0509(7) 0.0341(6) 0.0588(7) 0.0109(5) 0.0076(5) 0.0050(4)
S3 0.0584(7) 0.0789(9) 0.0493(7) 0.0100(6) -0.0051(5) 0.0033(6)
O1 0.074(2) 0.0436(17) 0.0614(18) -0.0025(15) 0.0190(15) 0.0194(15)
O2 0.079(2) 0.0349(16) 0.0644(19) -0.0023(14) 0.0031(16) -0.0089(14)
C1 0.043(2) 0.033(2) 0.056(3) 0.0000(18) 0.0079(19) -0.0007(17)
C2 0.040(2) 0.026(2) 0.049(2) -0.0007(17) 0.0046(17) 0.0025(16)
C3 0.040(2) 0.041(2) 0.040(2) 0.0013(18) -0.0004(17) 0.0056(17)
C4 0.056(3) 0.048(3) 0.052(2) 0.000(2) 0.007(2) -0.004(2)
C5 0.0336(19) 0.041(2) 0.041(2) -0.0012(17) 0.0004(16) -0.0016(16)
C6 0.046(2) 0.029(2) 0.044(2) -0.0005(17) 0.0097(17) -0.0001(16)
C7 0.058(2) 0.037(2) 0.047(2) 0.0035(19) 0.0075(19) 0.0025(19)
C8 0.050(2) 0.055(3) 0.055(3) 0.009(2) 0.000(2) 0.013(2)

loop_
_atom_type_symbol
_atom_type_description
_atom_type_scat_dispersion_real
_atom_type_scat_dispersion_imag
_atom_type_scat_source
C C 0.0033 0.0016 'International Tables Vol C Tables 4.2.6.8 and 6.1.1.4'
H H 0.0000 0.0000 'International Tables Vol C Tables 4.2.6.8 and 6.1.1.4'
O O 0.0106 0.0060 'International Tables Vol C Tables 4.2.6.8 and 6.1.1.4'
S S 0.1246 0.1234 'International Tables Vol C Tables 4.2.6.8 and 6.1.1.4'

loop_
_geom_angle_atom_site_label_1
_geom_angle_atom_site_label_2
_geom_angle_atom_site_label_3
_geom_angle
_geom_angle_site_symmetry_1
_geom_angle_site_symmetry_3
_geom_angle_publ_flag
O2 S1 O1 116.72(19) . . ?
O2 S1 C3 111.84(18) . . ?
O1 S1 C3 110.64(18) . . ?
O2 S1 C2 111.47(18) . . ?
O1 S1 C2 111.75(17) . . ?
C3 S1 C2 91.72(18) . . ?
C7 S2 C1 92.83(19) . . ?
C8 S3 C4 93.1(2) . . ?
C6 C1 S2 111.9(3) . . ?
C7 C2 C6 114.9(3) . . ?
C7 C2 S1 133.3(3) . . ?
C6 C2 S1 111.8(3) . . ?
C8 C3 C5 114.4(4) . . ?
C8 C3 S1 133.3(3) . . ?
C5 C3 S1 112.2(3) . . ?
C5 C4 S3 111.2(3) . . ?
C4 C5 C3 111.4(3) . . ?
C4 C5 C6 136.2(4) . . ?
C3 C5 C6 112.3(3) . . ?
C1 C6 C2 110.7(3) . . ?
C1 C6 C5 137.3(4) . . ?
C2 C6 C5 112.0(3) . . ?
C2 C7 S2 109.8(3) . . ?
C3 C8 S3 109.9(3) . . ?

loop_
_geom_bond_atom_site_label_1
_geom_bond_atom_site_label_2
_geom_bond_distance
_geom_bond_site_symmetry_2
_geom_bond_publ_flag
S1 O2 1.436(3) . ?
S1 O1 1.441(3) . ?
S1 C3 1.759(4) . ?
S1 C2 1.769(4) . ?
S2 C7 1.704(4) . ?
S2 C1 1.708(4) . ?
S3 C8 1.701(5) . ?
S3 C4 1.711(4) . ?
C1 C6 1.357(5) . ?
C2 C7 1.354(5) . ?
C2 C6 1.424(5) . ?
C3 C8 1.356(6) . ?
C3 C5 1.418(5) . ?
C4 C5 1.360(5) . ?
C5 C6 1.461(5) . ?

loop_
_geom_torsion_atom_site_label_1
_geom_torsion_atom_site_label_2
_geom_torsion_atom_site_label_3
_geom_torsion_atom_site_label_4
_geom_torsion
_geom_torsion_site_symmetry_1
_geom_torsion_site_symmetry_2
_geom_torsion_site_symmetry_3
_geom_torsion_site_symmetry_4
_geom_torsion_publ_flag
C7 S2 C1 C6 -0.3(3) . . . . ?
O2 S1 C2 C7 64.7(4) . . . . ?
O1 S1 C2 C7 -67.9(4) . . . . ?
C3 S1 C2 C7 179.1(4) . . . . ?
O2 S1 C2 C6 -114.3(3) . . . . ?
O1 S1 C2 C6 113.1(3) . . . . ?
C3 S1 C2 C6 0.0(3) . . . . ?
O2 S1 C3 C8 -68.4(5) . . . . ?
O1 S1 C3 C8 63.6(5) . . . . ?
C2 S1 C3 C8 177.6(4) . . . . ?
O2 S1 C3 C5 114.2(3) . . . . ?
O1 S1 C3 C5 -113.8(3) . . . . ?
C2 S1 C3 C5 0.3(3) . . . . ?
C8 S3 C4 C5 -0.6(3) . . . . ?
S3 C4 C5 C3 0.6(4) . . . . ?
S3 C4 C5 C6 178.1(4) . . . . ?
C8 C3 C5 C4 -0.3(5) . . . . ?
S1 C3 C5 C4 177.6(3) . . . . ?
C8 C3 C5 C6 -178.4(3) . . . . ?
S1 C3 C5 C6 -0.5(4) . . . . ?
S2 C1 C6 C2 0.6(4) . . . . ?
S2 C1 C6 C5 179.1(4) . . . . ?
C7 C2 C6 C1 -0.6(5) . . . . ?
S1 C2 C6 C1 178.6(3) . . . . ?
C7 C2 C6 C5 -179.5(3) . . . . ?
S1 C2 C6 C5 -0.3(4) . . . . ?
C4 C5 C6 C1 4.6(8) . . . . ?
C3 C5 C6 C1 -178.0(4) . . . . ?
C4 C5 C6 C2 -176.9(4) . . . . ?
C3 C5 C6 C2 0.5(4) . . . . ?
C6 C2 C7 S2 0.4(4) . . . . ?
S1 C2 C7 S2 -178.6(3) . . . . ?
C1 S2 C7 C2 0.0(3) . . . . ?
C5 C3 C8 S3 -0.2(4) . . . . ?
S1 C3 C8 S3 -177.5(3) . . . . ?
C4 S3 C8 C3 0.4(3) . . . . ?

loop_
_cod_related_entry_id
_cod_related_entry_database
_cod_related_entry_code
1 ChemSpider 124757
